data_7156826
loop_
_publ_author_name
'Liu, Youran'
'Chen, Fei'
'He, Yan-Mei'
'Li, Chenghao'
'Fan, Qing-Hua'

_publ_section_title
;
 Enantioselective synthesis of tunable chiral pyridine-aminophosphine
 ligands and their applications in asymmetric hydrogenation.
;
_journal_issue 20
_journal_name_full 'Organic &amp; biomolecular chemistry'
_journal_page_first 5099
_journal_page_last 5105
_journal_paper_doi 10.1039/c9ob00770a
_journal_volume 17
_journal_year 2019
_chemical_absolute_configuration ad
_chemical_formula_moiety 'C32 H12 B F24, C40 H45 Ir N2 P'
_chemical_formula_sum 'C72 H57 B F24 Ir N2 P'
_chemical_formula_weight 1640.17
_space_group_crystal_system tetragonal
_space_group_IT_number 92
_space_group_name_Hall 'P 4abw 2nw'
_space_group_name_H-M_alt 'P 41 21 2'
_symmetry_space_group_name_Hall 'P 4abw 2nw'
_symmetry_space_group_name_H-M 'P 41 21 2'
_atom_sites_solution_hydrogens geom
_atom_sites_solution_primary dual
_audit_creation_date 2017-11-17
_audit_creation_method
;
Olex2 1.2
(compiled 2017.08.10 svn.r3458 for OlexSys, GUI svn.r5381)
;
_audit_update_record
;
2019-03-22 deposited with the CCDC.    2019-04-30 downloaded from the CCDC.
;
_cell_angle_alpha 90
_cell_angle_beta 90
_cell_angle_gamma 90
_cell_formula_units_Z 8
_cell_length_a 18.457(3)
_cell_length_b 18.457(3)
_cell_length_c 41.453(8)
_cell_measurement_reflns_used 29773
_cell_measurement_temperature 173(2)
_cell_measurement_theta_max 27.4828
_cell_measurement_theta_min 1.1033
_cell_volume 14121(4)
_computing_cell_refinement 'CrystalClear (Rigaku Inc., 2007)'
_computing_data_collection 'CrystalClear (Rigaku Inc., 2007)'
_computing_data_reduction 'CrystalClear (Rigaku Inc., 2007)'
_computing_molecular_graphics 'Olex2 (Dolomanov et al., 2009)'
_computing_publication_material 'CIFTAB (Sheldrick, 2013)'
_computing_structure_refinement 'ShelXL (Sheldrick, 2015)'
_computing_structure_solution 'ShelXT (Sheldrick, 2015)'
_diffrn_ambient_temperature 173.15
_diffrn_measured_fraction_theta_full 1.000
_diffrn_measured_fraction_theta_max 1.000
_diffrn_measurement_device_type 'MM007-HF CCD(Saturn 724+)'
_diffrn_measurement_method '\w scans at fixed \c = 45\%'
_diffrn_radiation_monochromator Confocal
_diffrn_radiation_type MoK\a
_diffrn_radiation_wavelength 0.71073
_diffrn_reflns_av_R_equivalents 0.1635
_diffrn_reflns_av_unetI/netI 0.0835
_diffrn_reflns_Laue_measured_fraction_full 1.000
_diffrn_reflns_Laue_measured_fraction_max 1.000
_diffrn_reflns_limit_h_max 21
_diffrn_reflns_limit_h_min -21
_diffrn_reflns_limit_k_max 22
_diffrn_reflns_limit_k_min -22
_diffrn_reflns_limit_l_max 49
_diffrn_reflns_limit_l_min -49
_diffrn_reflns_number 111062
_diffrn_reflns_point_group_measured_fraction_full 1.000
_diffrn_reflns_point_group_measured_fraction_max 1.000
_diffrn_reflns_theta_full 25.199
_diffrn_reflns_theta_max 25.199
_diffrn_reflns_theta_min 1.208
_diffrn_source 'Rotating Anode'
_exptl_absorpt_coefficient_mu 2.020
_exptl_absorpt_correction_T_max 1.00000
_exptl_absorpt_correction_T_min 0.65202
_exptl_absorpt_correction_type multi-scan
_exptl_absorpt_process_details 'CrystalClear (Rigaku Inc., 2007)'
_exptl_crystal_colour yellow
_exptl_crystal_density_diffrn 1.543
_exptl_crystal_description plate
_exptl_crystal_F_000 6528
_exptl_crystal_size_max 0.158
_exptl_crystal_size_mid 0.103
_exptl_crystal_size_min 0.029
_refine_diff_density_max 1.183
_refine_diff_density_min -0.809
_refine_diff_density_rms 0.129
_refine_ls_abs_structure_details
;
 Flack x determined using 3892 quotients [(I+)-(I-)]/[(I+)+(I-)]
 (Parsons, Flack and Wagner, Acta Cryst. B69 (2013) 249-259).
;
_refine_ls_abs_structure_Flack 0.033(6)
_refine_ls_extinction_method none
_refine_ls_goodness_of_fit_ref 1.303
_refine_ls_hydrogen_treatment constr
_refine_ls_matrix_type full
_refine_ls_number_parameters 994
_refine_ls_number_reflns 12715
_refine_ls_number_restraints 342
_refine_ls_restrained_S_all 1.295
_refine_ls_R_factor_all 0.0957
_refine_ls_R_factor_gt 0.0900
_refine_ls_shift/su_max 0.001
_refine_ls_shift/su_mean 0.000
_refine_ls_structure_factor_coef Fsqd
_refine_ls_weighting_details 'w=1/[\s^2^(Fo^2^)+(0.0002P)^2^+118.0183P] where P=(Fo^2^+2Fc^2^)/3'
_refine_ls_weighting_scheme calc
_refine_ls_wR_factor_gt 0.1633
_refine_ls_wR_factor_ref 0.1652
_reflns_Friedel_coverage 0.774
_reflns_Friedel_fraction_full 0.999
_reflns_Friedel_fraction_max 0.999
_reflns_number_gt 12207
_reflns_number_total 12715
_reflns_threshold_expression 'I > 2\s(I)'
_cod_data_source_file c9ob00770a2.cif
_cod_data_source_block mx6497b
_cod_depositor_comments 'Adding full bibliography for 7156822--7156826.cif.'
_cod_original_cell_volume 14121(5)
_cod_database_code 7156826
_shelx_shelxl_version_number 2016/6
_shelx_space_group_comment
;
The symmetry employed for this shelxl refinement is uniquely defined
by the following loop, which should always be used as a source of
symmetry information in preference to the above space-group names.
They are only intended as comments.
;
_shelx_estimated_absorpt_t_max 0.944
_shelx_estimated_absorpt_t_min 0.741
_olex2_refinement_description
;
1. Fixed Uiso
 At 1.2 times of:
  All C(H) groups, All C(H,H) groups
2. Uiso/Uaniso restraints and constraints
C56 \\sim F10 \\sim F11 \\sim F12 \\sim F10A \\sim F11A \\sim F12A: within 1.7A
with sigma of 0.02 and sigma for terminal atoms of 0.04
C63 \\sim F13 \\sim F14 \\sim F15 \\sim F15A \\sim F13A \\sim F14A: within 1.7A
with sigma of 0.02 and sigma for terminal atoms of 0.04
C72 \\sim F19 \\sim F20 \\sim F21 \\sim F21A \\sim F20A \\sim F19A: within 1.7A
with sigma of 0.02 and sigma for terminal atoms of 0.04
Uanis(C63) \\sim Ueq, Uanis(F13) \\sim Ueq, Uanis(F14) \\sim Ueq, Uanis(F15)
\\sim Ueq, Uanis(F15A) \\sim Ueq, Uanis(F13A) \\sim Ueq, Uanis(F14A) \\sim Ueq:
with sigma of 0.01 and sigma for terminal atoms of 0.02
Uanis(C72) \\sim Ueq, Uanis(F19) \\sim Ueq, Uanis(F20) \\sim Ueq, Uanis(F21)
\\sim Ueq, Uanis(F21A) \\sim Ueq, Uanis(F20A) \\sim Ueq, Uanis(F19A) \\sim Ueq:
with sigma of 0.01 and sigma for terminal atoms of 0.02
Uanis(C56) \\sim Ueq, Uanis(F10) \\sim Ueq, Uanis(F11) \\sim Ueq, Uanis(F12)
\\sim Ueq, Uanis(F10A) \\sim Ueq, Uanis(F11A) \\sim Ueq, Uanis(F12A) \\sim Ueq:
with sigma of 0.01 and sigma for terminal atoms of 0.02
3. Others
 Sof(F15A)=Sof(F13A)=Sof(F14A)=1-FVAR(1)
 Sof(F13)=Sof(F14)=Sof(F15)=FVAR(1)
 Sof(F10A)=Sof(F11A)=Sof(F12A)=1-FVAR(2)
 Sof(F10)=Sof(F11)=Sof(F12)=FVAR(2)
 Sof(F21A)=Sof(F20A)=Sof(F19A)=1-FVAR(3)
 Sof(F19)=Sof(F20)=Sof(F21)=FVAR(3)
4.a Ternary CH refined with riding coordinates:
 C9(H9), C15(H15), C35(H35), C36(H36), C39(H39), C40(H40)
4.b Secondary CH2 refined with riding coordinates:
 C7(H7A,H7B), C8(H8A,H8B), C16(H16A,H16B), C17(H17A,H17B), C18(H18A,H18B),
 C19(H19A,H19B), C20(H20A,H20B), C33(H33A,H33B), C34(H34A,H34B), C37(H37A,H37B),
  C38(H38A,H38B)
4.c Aromatic/amide H refined with riding coordinates:
 C42(H42), C44(H44), C46(H46), C50(H50), C52(H52), C54(H54), C58(H58),
 C60(H60), C62(H62), C66(H66), C68(H68), C70(H70), C2(H2), C3(H3), C4(H4),
 C5(H5), C11(H11), C12(H12), C13(H13), C22(H22), C23(H23), C24(H24), C25(H25),
 C26(H26), C28(H28), C29(H29), C30(H30), C31(H31), C32(H32)
;
_olex2_submission_special_instructions 'No special instructions were received'

loop_
_space_group_symop_operation_xyz
'x, y, z'
'-y+1/2, x+1/2, z+1/4'
'-x, -y, z+1/2'
'y+1/2, -x+1/2, z+3/4'
'x+1/2, -y+1/2, -z+3/4'
'-x+1/2, y+1/2, -z+1/4'
'y, x, -z'
'-y, -x, -z+1/2'

loop_
_atom_site_label
_atom_site_type_symbol
_atom_site_fract_x
_atom_site_fract_y
_atom_site_fract_z
_atom_site_U_iso_or_equiv
_atom_site_adp_type
_atom_site_occupancy
_atom_site_site_symmetry_order
_atom_site_calc_flag
_atom_site_refinement_flags_posn
_atom_site_refinement_flags_adp
_atom_site_refinement_flags_occupancy
_atom_site_disorder_assembly
_atom_site_disorder_group
B1 B 0.6239(12) 0.5101(11) 0.3872(5) 0.036(5) Uani 1 1 d . . . . .
C41 C 0.6761(9) 0.4380(10) 0.3845(4) 0.032(4) Uani 1 1 d . . . . .
C42 C 0.6874(9) 0.3869(9) 0.4095(4) 0.033(4) Uani 1 1 d . . . . .
H42 H 0.663015 0.393622 0.429499 0.040 Uiso 1 1 calc R . . . .
C43 C 0.7326(9) 0.3278(9) 0.4059(4) 0.038(4) Uani 1 1 d . . . . .
C44 C 0.7710(10) 0.3166(10) 0.3770(4) 0.040(5) Uani 1 1 d . . . . .
H44 H 0.801587 0.275685 0.374297 0.047 Uiso 1 1 calc R . . . .
C45 C 0.7629(10) 0.3661(10) 0.3530(4) 0.041(5) Uani 1 1 d . . . . .
C46 C 0.7162(9) 0.4255(10) 0.3562(4) 0.037(4) Uani 1 1 d . . . . .
H46 H 0.711502 0.458458 0.338729 0.044 Uiso 1 1 calc R . . . .
C47 C 0.7399(10) 0.2742(10) 0.4330(4) 0.038(4) Uani 1 1 d . . . . .
C48 C 0.8058(16) 0.3585(16) 0.3229(6) 0.079(9) Uani 1 1 d . . . . .
C49 C 0.5763(8) 0.5222(10) 0.3539(4) 0.028(4) Uani 1 1 d . . . . .
C50 C 0.5558(9) 0.4627(9) 0.3345(4) 0.030(4) Uani 1 1 d . . . . .
H50 H 0.574359 0.415892 0.339233 0.036 Uiso 1 1 calc R . . . .
C51 C 0.5082(10) 0.4718(10) 0.3081(4) 0.037(4) Uani 1 1 d . . . . .
C52 C 0.4791(11) 0.5399(11) 0.3019(5) 0.051(5) Uani 1 1 d . . . . .
H52 H 0.444164 0.545395 0.285211 0.061 Uiso 1 1 calc R . . . .
C53 C 0.5007(10) 0.6005(11) 0.3198(4) 0.040(4) Uani 1 1 d . . . . .
C54 C 0.5458(9) 0.5889(9) 0.3466(4) 0.033(4) Uani 1 1 d . . . . .
H54 H 0.556031 0.628724 0.360381 0.040 Uiso 1 1 calc R . . . .
C55 C 0.4879(13) 0.4067(13) 0.2888(5) 0.055(6) Uani 1 1 d . . . . .
C56 C 0.4692(14) 0.6701(12) 0.3128(5) 0.058(5) Uani 1 1 d . U . . .
C57 C 0.6810(10) 0.5772(9) 0.3933(4) 0.036(4) Uani 1 1 d . . . . .
C58 C 0.7085(9) 0.6220(9) 0.3687(4) 0.030(4) Uani 1 1 d . . . . .
H58 H 0.690715 0.615577 0.347341 0.036 Uiso 1 1 calc R . . . .
C59 C 0.7618(9) 0.6763(9) 0.3743(4) 0.031(4) Uani 1 1 d . . . . .
C60 C 0.7891(10) 0.6869(10) 0.4054(5) 0.041(5) Uani 1 1 d . . . . .
H60 H 0.824105 0.723414 0.409556 0.049 Uiso 1 1 calc R . . . .
C61 C 0.7634(10) 0.6417(9) 0.4305(4) 0.036(4) Uani 1 1 d . . . . .
C62 C 0.7117(9) 0.5895(10) 0.4240(4) 0.036(4) Uani 1 1 d . . . . .
H62 H 0.695701 0.559968 0.441405 0.044 Uiso 1 1 calc R . . . .
C63 C 0.7891(11) 0.7215(11) 0.3476(5) 0.045(5) Uani 1 1 d . U . . .
C64 C 0.7969(12) 0.6521(12) 0.4636(5) 0.050(6) Uani 1 1 d . . . . .
C65 C 0.5641(9) 0.5056(9) 0.4166(4) 0.029(4) Uani 1 1 d . . . . .
C66 C 0.5230(10) 0.4429(10) 0.4223(4) 0.036(4) Uani 1 1 d . . . . .
H66 H 0.534450 0.400166 0.410573 0.043 Uiso 1 1 calc R . . . .
C67 C 0.4665(9) 0.4406(9) 0.4441(3) 0.030(4) Uani 1 1 d . . . . .
C68 C 0.4435(9) 0.5022(10) 0.4602(4) 0.037(5) Uani 1 1 d . . . . .
H68 H 0.403177 0.500652 0.474437 0.045 Uiso 1 1 calc R . . . .
C69 C 0.4808(10) 0.5661(10) 0.4549(4) 0.036(4) Uani 1 1 d . . . . .
C70 C 0.5387(10) 0.5677(10) 0.4333(4) 0.036(4) Uani 1 1 d . . . . .
H70 H 0.562287 0.612719 0.429559 0.043 Uiso 1 1 calc R . . . .
C71 C 0.4253(10) 0.3698(11) 0.4499(5) 0.047(5) Uani 1 1 d . . . . .
C72 C 0.4602(14) 0.6341(13) 0.4718(6) 0.060(6) Uani 1 1 d . U . . .
F1 F 0.7404(8) 0.3026(7) 0.4624(3) 0.072(4) Uani 1 1 d . . . . .
F2 F 0.6834(8) 0.2266(8) 0.4333(3) 0.084(5) Uani 1 1 d . . . . .
F3 F 0.7987(8) 0.2317(7) 0.4312(3) 0.077(4) Uani 1 1 d . . . . .
F4 F 0.8342(11) 0.2964(9) 0.3178(4) 0.118(7) Uani 1 1 d . . . . .
F5 F 0.7736(10) 0.3809(12) 0.2973(4) 0.143(9) Uani 1 1 d . . . . .
F6 F 0.8653(11) 0.4038(13) 0.3233(5) 0.164(10) Uani 1 1 d . . . . .
F7 F 0.4535(9) 0.3572(7) 0.3074(3) 0.088(5) Uani 1 1 d . . . . .
F8 F 0.5453(10) 0.3719(8) 0.2768(4) 0.111(6) Uani 1 1 d . . . . .
F9 F 0.4468(13) 0.4199(8) 0.2647(4) 0.139(9) Uani 1 1 d . . . . .
F10 F 0.429(2) 0.6739(17) 0.2870(8) 0.083(9) Uani 0.53(3) 1 d . U P A 1
F11 F 0.5213(18) 0.7192(16) 0.3084(10) 0.092(9) Uani 0.53(3) 1 d . U P A 1
F12 F 0.4333(18) 0.6991(15) 0.3382(7) 0.074(8) Uani 0.53(3) 1 d . U P A 1
F13 F 0.810(2) 0.6850(14) 0.3233(6) 0.077(8) Uani 0.57(2) 1 d . U P B 1
F14 F 0.7365(15) 0.7688(15) 0.3378(6) 0.071(7) Uani 0.57(2) 1 d . U P B 1
F15 F 0.8453(15) 0.7649(15) 0.3559(6) 0.074(8) Uani 0.57(2) 1 d . U P B 1
F16 F 0.7743(11) 0.6060(11) 0.4849(3) 0.128(7) Uani 1 1 d . . . . .
F17 F 0.7949(8) 0.7180(7) 0.4741(3) 0.075(4) Uani 1 1 d . . . . .
F18 F 0.8688(8) 0.6376(9) 0.4626(3) 0.090(5) Uani 1 1 d . . . . .
F19 F 0.457(2) 0.6905(17) 0.4539(7) 0.080(9) Uani 0.49(2) 1 d . U P C 1
F20 F 0.5102(18) 0.6533(18) 0.4943(8) 0.078(9) Uani 0.49(2) 1 d . U P C 1
F21 F 0.399(2) 0.6271(19) 0.4888(10) 0.087(10) Uani 0.49(2) 1 d . U P C 1
F22 F 0.3555(6) 0.3787(7) 0.4546(3) 0.073(4) Uani 1 1 d . . . . .
F23 F 0.4518(9) 0.3358(7) 0.4761(3) 0.077(4) Uani 1 1 d . . . . .
F24 F 0.4332(6) 0.3229(6) 0.4254(3) 0.053(3) Uani 1 1 d . . . . .
C1 C 0.5521(9) 0.1415(9) 0.6591(4) 0.029(4) Uani 1 1 d . . . . .
C2 C 0.4935(11) 0.1693(9) 0.6761(4) 0.038(5) Uani 1 1 d . . . . .
H2 H 0.445483 0.160401 0.668851 0.046 Uiso 1 1 calc R . . . .
C3 C 0.5054(12) 0.2104(11) 0.7038(5) 0.056(6) Uani 1 1 d . . . . .
H3 H 0.465619 0.230737 0.715134 0.067 Uiso 1 1 calc R . . . .
C4 C 0.5743(15) 0.2213(13) 0.7145(5) 0.067(8) Uani 1 1 d . . . . .
H4 H 0.582453 0.252137 0.732508 0.080 Uiso 1 1 calc R . . . .
C5 C 0.6327(11) 0.1880(12) 0.6996(5) 0.055(6) Uani 1 1 d . . . . .
H5 H 0.679556 0.190663 0.709019 0.066 Uiso 1 1 calc R . . . .
C6 C 0.6222(11) 0.1506(10) 0.6707(4) 0.046(5) Uani 1 1 d . . . . .
C7 C 0.6851(11) 0.1127(13) 0.6530(5) 0.058(6) Uani 1 1 d . . . . .
H7A H 0.701408 0.142426 0.634514 0.070 Uiso 1 1 calc R . . . .
H7B H 0.726623 0.105820 0.667853 0.070 Uiso 1 1 calc R . . . .
C8 C 0.6568(10) 0.0389(11) 0.6412(4) 0.046(5) Uani 1 1 d . . . . .
H8A H 0.696740 0.010264 0.631632 0.055 Uiso 1 1 calc R . . . .
H8B H 0.635964 0.011133 0.659412 0.055 Uiso 1 1 calc R . . . .
C9 C 0.5987(10) 0.0544(8) 0.6159(4) 0.033(4) Uani 1 1 d . . . . .
H9 H 0.623293 0.078621 0.597316 0.039 Uiso 1 1 calc R . . . .
C10 C 0.5613(8) -0.0113(9) 0.6030(4) 0.032(4) Uani 1 1 d . . . . .
C11 C 0.5574(11) -0.0770(10) 0.6205(5) 0.044(5) Uani 1 1 d . . . . .
H11 H 0.583093 -0.082637 0.640172 0.053 Uiso 1 1 calc R . . . .
C12 C 0.5151(12) -0.1335(11) 0.6083(5) 0.054(6) Uani 1 1 d . . . . .
H12 H 0.512579 -0.178259 0.619537 0.065 Uiso 1 1 calc R . . . .
C13 C 0.4770(11) -0.1242(9) 0.5800(5) 0.053(5) Uani 1 1 d . . . . .
H13 H 0.448439 -0.162694 0.571641 0.063 Uiso 1 1 calc R . . . .
C14 C 0.4806(10) -0.0584(10) 0.5637(4) 0.040(4) Uani 1 1 d . . . . .
C15 C 0.4348(10) -0.0454(10) 0.5341(4) 0.043(5) Uani 1 1 d . . . . .
H15 H 0.447563 0.003723 0.525648 0.052 Uiso 1 1 calc R . . . .
C16 C 0.3533(10) -0.0449(11) 0.5418(5) 0.051(6) Uani 1 1 d . . . . .
H16A H 0.338839 -0.093062 0.550105 0.061 Uiso 1 1 calc R . . . .
H16B H 0.343541 -0.008729 0.558918 0.061 Uiso 1 1 calc R . . . .
C17 C 0.3082(12) -0.0268(14) 0.5124(5) 0.066(6) Uani 1 1 d . . . . .
H17A H 0.318760 0.023553 0.505640 0.079 Uiso 1 1 calc R . . . .
H17B H 0.256260 -0.029529 0.518140 0.079 Uiso 1 1 calc R . . . .
C18 C 0.3227(12) -0.0775(14) 0.4841(6) 0.073(8) Uani 1 1 d . . . . .
H18A H 0.296331 -0.059896 0.464800 0.088 Uiso 1 1 calc R . . . .
H18B H 0.304499 -0.126562 0.489292 0.088 Uiso 1 1 calc R . . . .
C19 C 0.4040(12) -0.0814(13) 0.4766(5) 0.064(6) Uani 1 1 d . . . . .
H19A H 0.420238 -0.033990 0.468099 0.077 Uiso 1 1 calc R . . . .
H19B H 0.412153 -0.118114 0.459511 0.077 Uiso 1 1 calc R . . . .
C20 C 0.4502(9) -0.1013(10) 0.5065(4) 0.044(5) Uani 1 1 d . . . . .
H20A H 0.502292 -0.100448 0.500839 0.053 Uiso 1 1 calc R . . . .
H20B H 0.437802 -0.150786 0.513937 0.053 Uiso 1 1 calc R . . . .
C21 C 0.4788(10) 0.2360(8) 0.6098(4) 0.030(4) Uani 1 1 d . . . . .
C22 C 0.5466(9) 0.2734(9) 0.6095(4) 0.033(4) Uani 1 1 d . . . . .
H22 H 0.589830 0.248929 0.603468 0.040 Uiso 1 1 calc R . . . .
C23 C 0.5481(12) 0.3452(10) 0.6180(4) 0.046(5) Uani 1 1 d . . . . .
H23 H 0.592901 0.370567 0.617307 0.056 Uiso 1 1 calc R . . . .
C24 C 0.4858(12) 0.3820(10) 0.6278(5) 0.047(5) Uani 1 1 d . . . . .
H24 H 0.488759 0.431460 0.634034 0.056 Uiso 1 1 calc R . . . .
C25 C 0.4201(12) 0.3468(11) 0.6284(4) 0.049(5) Uani 1 1 d . . . . .
H25 H 0.377292 0.371513 0.634856 0.059 Uiso 1 1 calc R . . . .
C26 C 0.4176(10) 0.2729(11) 0.6191(5) 0.044(5) Uani 1 1 d . . . . .
H26 H 0.372373 0.248208 0.619337 0.052 Uiso 1 1 calc R . . . .
C27 C 0.3934(10) 0.1050(9) 0.6084(4) 0.030(4) Uani 1 1 d . . . . .
C28 C 0.3347(10) 0.1288(10) 0.5901(5) 0.040(5) Uani 1 1 d . . . . .
H28 H 0.341543 0.166569 0.574870 0.048 Uiso 1 1 calc R . . . .
C29 C 0.2659(11) 0.0981(13) 0.5938(5) 0.056(6) Uani 1 1 d . . . . .
H29 H 0.226967 0.113840 0.580521 0.068 Uiso 1 1 calc R . . . .
C30 C 0.2547(12) 0.0449(14) 0.6167(5) 0.060(6) Uani 1 1 d . . . . .
H30 H 0.207661 0.025582 0.620297 0.072 Uiso 1 1 calc R . . . .
C31 C 0.3132(11) 0.0203(12) 0.6344(5) 0.048(5) Uani 1 1 d . . . . .
H31 H 0.306237 -0.017665 0.649557 0.058 Uiso 1 1 calc R . . . .
C32 C 0.3823(10) 0.0497(10) 0.6305(4) 0.040(5) Uani 1 1 d . . . . .
H32 H 0.421688 0.031811 0.642901 0.048 Uiso 1 1 calc R . . . .
C33 C 0.6721(11) 0.1467(13) 0.5209(5) 0.058(6) Uani 1 1 d . . . . .
H33A H 0.701552 0.153641 0.540568 0.070 Uiso 1 1 calc R . . . .
H33B H 0.705669 0.141582 0.502393 0.070 Uiso 1 1 calc R . . . .
C34 C 0.6251(12) 0.2129(11) 0.5157(5) 0.060(7) Uani 1 1 d . . . . .
H34A H 0.615296 0.218583 0.492375 0.072 Uiso 1 1 calc R . . . .
H34B H 0.651682 0.256424 0.523114 0.072 Uiso 1 1 calc R . . . .
C35 C 0.5516(11) 0.2075(10) 0.5343(4) 0.040(5) Uani 1 1 d . . . . .
H35 H 0.543877 0.246557 0.550639 0.048 Uiso 1 1 calc R . . . .
C36 C 0.4891(11) 0.1830(9) 0.5197(4) 0.041(5) Uani 1 1 d . . . . .
H36 H 0.444539 0.207420 0.528126 0.049 Uiso 1 1 calc R . . . .
C37 C 0.4788(13) 0.1515(11) 0.4858(4) 0.052(5) Uani 1 1 d . . . . .
H37A H 0.475712 0.191625 0.470048 0.063 Uiso 1 1 calc R . . . .
H37B H 0.432563 0.124368 0.485063 0.063 Uiso 1 1 calc R . . . .
C38 C 0.5416(11) 0.1004(12) 0.4762(4) 0.057(6) Uani 1 1 d . . . . .
H38A H 0.524332 0.067010 0.459142 0.068 Uiso 1 1 calc R . . . .
H38B H 0.581463 0.129687 0.466995 0.068 Uiso 1 1 calc R . . . .
C39 C 0.5709(10) 0.0560(11) 0.5040(4) 0.041(4) Uani 1 1 d . . . . .
H39 H 0.565064 0.002502 0.501389 0.049 Uiso 1 1 calc R . . . .
C40 C 0.6275(10) 0.0764(12) 0.5243(4) 0.047(5) Uani 1 1 d . . . . .
H40 H 0.655833 0.034625 0.533114 0.056 Uiso 1 1 calc R . . . .
Ir1 Ir 0.52874(4) 0.10023(4) 0.55132(2) 0.02870(17) Uani 1 1 d . . . . .
N1 N 0.5407(7) 0.1063(7) 0.6282(3) 0.028(3) Uani 1 1 d . . . . .
N2 N 0.5240(7) -0.0039(7) 0.5740(3) 0.033(3) Uani 1 1 d . . . . .
P2 P 0.4837(2) 0.1407(2) 0.59990(9) 0.0273(9) Uani 1 1 d . . . . .
F15A F 0.8575(19) 0.704(2) 0.3392(9) 0.072(9) Uani 0.43(2) 1 d . U P B 2
F13A F 0.754(2) 0.7094(19) 0.3175(7) 0.069(9) Uani 0.43(2) 1 d . U P B 2
F14A F 0.784(2) 0.7878(16) 0.3516(8) 0.069(9) Uani 0.43(2) 1 d . U P B 2
F10A F 0.3984(18) 0.6715(16) 0.3064(10) 0.076(9) Uani 0.47(3) 1 d . U P A 2
F11A F 0.499(2) 0.6996(17) 0.2850(10) 0.081(10) Uani 0.47(3) 1 d . U P A 2
F12A F 0.485(2) 0.7224(17) 0.3327(8) 0.076(9) Uani 0.47(3) 1 d . U P A 2
F21A F 0.444(2) 0.6239(17) 0.5018(7) 0.082(9) Uani 0.51(2) 1 d . U P C 2
F20A F 0.5053(17) 0.6895(16) 0.4688(9) 0.074(9) Uani 0.51(2) 1 d . U P C 2
F19A F 0.3961(19) 0.6605(16) 0.4596(8) 0.081(9) Uani 0.51(2) 1 d . U P C 2

loop_
_atom_site_aniso_label
_atom_site_aniso_U_11
_atom_site_aniso_U_22
_atom_site_aniso_U_33
_atom_site_aniso_U_23
_atom_site_aniso_U_13
_atom_site_aniso_U_12
B1 0.045(13) 0.035(12) 0.028(10) 0.014(8) 0.005(9) 0.004(10)
C41 0.026(10) 0.035(10) 0.036(10) 0.004(8) 0.007(8) -0.010(8)
C42 0.029(10) 0.034(11) 0.037(10) -0.009(8) 0.007(7) -0.001(8)
C43 0.037(10) 0.029(10) 0.047(11) 0.012(8) 0.002(8) -0.004(8)
C44 0.029(10) 0.040(11) 0.050(12) 0.003(9) 0.012(8) 0.006(9)
C45 0.042(11) 0.049(12) 0.030(9) 0.013(8) 0.000(8) 0.007(9)
C46 0.025(10) 0.038(11) 0.048(11) 0.012(8) 0.002(8) 0.007(8)
C47 0.042(11) 0.038(11) 0.034(10) 0.006(8) 0.000(8) 0.006(9)
C48 0.08(2) 0.10(2) 0.052(14) 0.036(14) 0.030(13) 0.038(17)
C49 0.021(8) 0.035(10) 0.028(8) 0.010(8) 0.009(6) 0.002(8)
C50 0.041(10) 0.017(9) 0.033(9) 0.005(7) 0.009(7) 0.005(7)
C51 0.046(11) 0.035(10) 0.031(10) 0.004(8) -0.001(8) -0.003(9)
C52 0.046(12) 0.060(14) 0.047(11) -0.001(11) -0.011(10) 0.001(11)
C53 0.042(11) 0.030(10) 0.047(11) -0.002(9) -0.002(8) 0.003(9)
C54 0.029(10) 0.027(10) 0.044(10) -0.009(8) -0.008(8) -0.005(8)
C55 0.075(17) 0.048(13) 0.042(11) -0.005(10) -0.017(11) 0.002(12)
C56 0.062(10) 0.053(9) 0.058(9) 0.002(8) -0.008(9) 0.014(9)
C57 0.037(11) 0.030(11) 0.042(10) 0.005(8) -0.001(8) -0.002(8)
C58 0.032(10) 0.033(10) 0.026(9) 0.002(7) -0.004(7) 0.005(8)
C59 0.017(9) 0.029(10) 0.046(10) -0.001(8) -0.002(7) -0.003(7)
C60 0.034(11) 0.034(11) 0.054(12) 0.002(9) -0.002(9) -0.010(8)
C61 0.038(11) 0.022(9) 0.046(11) 0.009(8) 0.002(8) -0.004(8)
C62 0.027(10) 0.040(12) 0.043(10) -0.001(8) -0.004(8) -0.002(8)
C63 0.046(9) 0.042(9) 0.047(9) 0.012(8) 0.008(8) -0.004(8)
C64 0.059(15) 0.042(13) 0.051(12) 0.006(10) -0.020(10) -0.007(11)
C65 0.023(9) 0.037(10) 0.027(9) -0.001(7) -0.010(7) -0.009(7)
C66 0.030(10) 0.052(12) 0.027(9) 0.001(8) -0.005(8) 0.009(9)
C67 0.031(9) 0.044(10) 0.015(8) -0.001(7) -0.004(7) 0.000(8)
C68 0.032(10) 0.059(13) 0.020(8) -0.015(8) 0.004(7) -0.009(9)
C69 0.032(10) 0.043(10) 0.032(10) -0.013(8) 0.003(8) 0.003(8)
C70 0.033(11) 0.034(10) 0.040(10) 0.003(8) -0.008(8) -0.007(8)
C71 0.044(12) 0.054(13) 0.042(11) -0.009(10) 0.009(10) -0.023(9)
C72 0.064(10) 0.056(10) 0.061(10) 0.002(8) 0.011(9) 0.007(9)
F1 0.100(11) 0.065(9) 0.050(7) 0.004(6) -0.018(7) 0.009(7)
F2 0.088(11) 0.083(10) 0.079(9) 0.047(8) -0.017(8) -0.041(9)
F3 0.082(10) 0.067(9) 0.082(9) 0.025(7) 0.014(7) 0.033(7)
F4 0.167(17) 0.100(13) 0.086(11) 0.005(9) 0.067(11) 0.085(13)
F5 0.139(16) 0.23(2) 0.063(10) 0.019(12) 0.045(10) 0.119(16)
F6 0.138(18) 0.16(2) 0.19(2) -0.005(16) 0.128(17) -0.027(16)
F7 0.127(14) 0.061(9) 0.077(10) -0.020(7) 0.023(9) -0.035(9)
F8 0.133(16) 0.080(11) 0.119(13) -0.063(10) 0.043(12) -0.025(10)
F9 0.25(3) 0.067(11) 0.100(12) -0.012(9) -0.116(15) -0.013(12)
F10 0.102(18) 0.071(15) 0.075(15) 0.012(13) -0.031(14) 0.033(14)
F11 0.088(16) 0.065(15) 0.122(19) 0.030(15) 0.013(16) 0.000(13)
F12 0.078(16) 0.060(14) 0.083(15) 0.004(12) 0.022(13) 0.042(13)
F13 0.112(18) 0.064(14) 0.056(13) -0.012(11) 0.049(13) -0.008(13)
F14 0.070(14) 0.082(15) 0.061(13) 0.032(11) 0.000(11) 0.017(12)
F15 0.069(14) 0.076(15) 0.078(13) 0.021(11) 0.002(11) -0.048(12)
F16 0.178(19) 0.142(16) 0.063(9) 0.044(10) -0.061(10) -0.088(14)
F17 0.100(11) 0.060(9) 0.067(9) -0.026(7) -0.023(8) 0.018(8)
F18 0.071(10) 0.123(13) 0.077(10) -0.029(9) -0.038(8) 0.029(9)
F19 0.115(19) 0.063(15) 0.063(15) 0.013(12) 0.008(15) 0.030(15)
F20 0.081(17) 0.079(16) 0.074(16) -0.038(13) -0.016(14) 0.002(14)
F21 0.071(16) 0.082(16) 0.109(19) -0.035(15) 0.029(15) 0.004(15)
F22 0.044(8) 0.081(10) 0.095(10) -0.011(8) 0.027(7) -0.026(7)
F23 0.126(13) 0.048(8) 0.056(8) 0.008(6) -0.010(8) -0.021(8)
F24 0.064(8) 0.050(7) 0.045(7) -0.010(5) 0.013(6) -0.025(6)
C1 0.035(10) 0.027(9) 0.024(8) -0.006(7) -0.001(7) -0.010(7)
C2 0.062(13) 0.026(10) 0.028(9) 0.009(7) 0.001(8) -0.001(8)
C3 0.070(15) 0.061(14) 0.036(11) -0.003(10) 0.005(10) -0.026(11)
C4 0.11(2) 0.068(16) 0.025(10) -0.020(10) -0.010(12) -0.030(15)
C5 0.054(13) 0.084(16) 0.026(10) 0.003(11) -0.016(10) -0.011(12)
C6 0.064(15) 0.044(12) 0.029(10) 0.006(8) -0.008(9) -0.011(10)
C7 0.047(13) 0.081(17) 0.047(12) 0.018(12) -0.020(10) -0.011(11)
C8 0.041(11) 0.060(14) 0.036(10) 0.012(9) -0.006(8) 0.008(10)
C9 0.034(10) 0.030(9) 0.034(9) -0.002(7) 0.006(8) 0.004(8)
C10 0.018(9) 0.040(11) 0.037(9) 0.013(8) -0.001(7) 0.004(7)
C11 0.045(12) 0.037(12) 0.050(11) 0.001(9) -0.005(9) 0.004(9)
C12 0.067(16) 0.042(12) 0.053(12) 0.014(10) 0.017(11) 0.012(11)
C13 0.058(13) 0.023(10) 0.077(14) -0.004(9) 0.007(11) -0.002(10)
C14 0.043(12) 0.039(11) 0.040(9) -0.017(8) -0.003(8) 0.003(9)
C15 0.052(12) 0.031(11) 0.047(11) -0.007(8) 0.001(9) -0.004(9)
C16 0.040(11) 0.044(13) 0.068(14) -0.012(10) 0.024(10) -0.004(9)
C17 0.054(14) 0.082(17) 0.062(14) -0.015(13) 0.002(11) 0.000(13)
C18 0.055(15) 0.10(2) 0.067(15) -0.030(13) -0.004(12) -0.020(14)
C19 0.057(14) 0.083(17) 0.052(12) -0.029(11) 0.012(11) -0.012(13)
C20 0.031(10) 0.038(11) 0.062(12) -0.023(10) -0.002(8) 0.007(9)
C21 0.044(11) 0.006(7) 0.040(9) 0.000(6) 0.012(8) 0.009(7)
C22 0.030(10) 0.031(10) 0.039(10) 0.006(8) 0.008(7) -0.007(8)
C23 0.068(15) 0.037(12) 0.034(10) -0.007(8) 0.002(9) -0.012(10)
C24 0.070(15) 0.026(11) 0.044(11) -0.008(8) -0.008(10) -0.006(10)
C25 0.060(15) 0.048(13) 0.039(11) -0.014(9) 0.009(10) 0.009(11)
C26 0.029(11) 0.044(12) 0.057(12) 0.001(10) 0.003(9) 0.003(9)
C27 0.041(10) 0.020(8) 0.027(8) -0.008(7) 0.003(7) -0.004(8)
C28 0.036(11) 0.038(11) 0.045(11) -0.004(8) 0.010(9) 0.000(8)
C29 0.037(12) 0.063(15) 0.070(14) -0.027(13) -0.014(10) 0.002(11)
C30 0.044(14) 0.075(18) 0.062(14) -0.007(13) 0.018(11) -0.016(12)
C31 0.051(13) 0.049(13) 0.044(11) -0.013(10) 0.009(9) -0.013(10)
C32 0.033(11) 0.049(12) 0.036(9) -0.020(8) -0.003(8) -0.004(8)
C33 0.049(14) 0.083(17) 0.043(12) -0.031(11) 0.022(10) -0.019(12)
C34 0.089(18) 0.044(13) 0.047(11) -0.030(10) 0.025(11) -0.037(13)
C35 0.067(14) 0.032(10) 0.022(8) 0.012(7) 0.005(8) -0.001(9)
C36 0.065(14) 0.024(10) 0.034(10) 0.021(8) 0.000(9) 0.014(9)
C37 0.065(15) 0.055(13) 0.037(10) -0.002(9) 0.001(10) 0.008(11)
C38 0.061(15) 0.068(15) 0.042(10) -0.010(11) 0.017(10) -0.022(12)
C39 0.048(12) 0.052(13) 0.022(8) -0.003(8) 0.000(8) -0.006(9)
C40 0.036(11) 0.069(15) 0.036(10) -0.017(9) -0.004(8) -0.009(10)
Ir1 0.0352(4) 0.0264(4) 0.0246(3) -0.0002(3) 0.0019(3) 0.0007(3)
N1 0.036(8) 0.030(8) 0.019(6) 0.000(6) 0.004(6) -0.003(6)
N2 0.030(8) 0.022(7) 0.048(8) -0.001(6) 0.000(7) 0.006(6)
P2 0.031(3) 0.028(2) 0.0229(19) -0.0012(17) -0.0007(18) -0.0003(18)
F15A 0.069(16) 0.075(17) 0.073(16) 0.033(14) 0.017(14) 0.005(14)
F13A 0.075(17) 0.074(17) 0.060(15) 0.026(13) -0.004(13) -0.017(14)
F14A 0.088(19) 0.044(15) 0.076(16) 0.010(13) 0.036(15) 0.009(14)
F10A 0.060(15) 0.059(14) 0.111(19) 0.002(15) -0.006(15) 0.032(13)
F11A 0.097(18) 0.058(15) 0.086(17) 0.010(14) 0.011(15) 0.023(14)
F12A 0.108(19) 0.052(15) 0.069(15) -0.011(13) -0.022(15) 0.026(14)
F21A 0.13(2) 0.070(15) 0.048(13) -0.004(12) 0.007(14) 0.028(15)
F20A 0.071(16) 0.055(14) 0.097(17) -0.022(13) 0.025(14) -0.008(13)
F19A 0.078(16) 0.075(15) 0.091(16) -0.024(13) -0.019(14) 0.032(13)

loop_
_atom_type_symbol
_atom_type_description
_atom_type_scat_dispersion_real
_atom_type_scat_dispersion_imag
_atom_type_scat_source
C C 0.0033 0.0016 'International Tables Vol C Tables 4.2.6.8 and 6.1.1.4'
H H 0.0000 0.0000 'International Tables Vol C Tables 4.2.6.8 and 6.1.1.4'
B B 0.0013 0.0007 'International Tables Vol C Tables 4.2.6.8 and 6.1.1.4'
F F 0.0171 0.0103 'International Tables Vol C Tables 4.2.6.8 and 6.1.1.4'
Ir Ir -1.4442 7.9887 'International Tables Vol C Tables 4.2.6.8 and 6.1.1.4'
N N 0.0061 0.0033 'International Tables Vol C Tables 4.2.6.8 and 6.1.1.4'
P P 0.1023 0.0942 'International Tables Vol C Tables 4.2.6.8 and 6.1.1.4'

loop_
_geom_angle_atom_site_label_1
_geom_angle_atom_site_label_2
_geom_angle_atom_site_label_3
_geom_angle
C41 B1 C49 111.3(15)
C57 B1 C41 104.2(15)
C57 B1 C49 111.6(14)
C57 B1 C65 110.7(15)
C65 B1 C41 113.7(14)
C65 B1 C49 105.6(14)
C42 C41 B1 124.9(15)
C46 C41 B1 119.8(15)
C46 C41 C42 115.2(16)
C43 C42 C41 122.2(16)
C42 C43 C44 120.8(16)
C42 C43 C47 119.5(16)
C44 C43 C47 119.6(16)
C45 C44 C43 118.0(17)
C44 C45 C46 121.6(17)
C44 C45 C48 119.5(18)
C46 C45 C48 118.8(17)
C45 C46 C41 122.1(17)
F1 C47 C43 115.2(16)
F1 C47 F2 104.5(15)
F1 C47 F3 106.0(15)
F2 C47 C43 111.3(15)
F3 C47 C43 114.6(15)
F3 C47 F2 104.1(16)
F4 C48 C45 116(2)
F4 C48 F5 110(3)
F4 C48 F6 103(2)
F5 C48 C45 115(2)
F5 C48 F6 101(2)
F6 C48 C45 111(2)
C50 C49 B1 120.9(15)
C54 C49 B1 121.2(15)
C54 C49 C50 117.2(15)
C49 C50 C51 121.0(15)
C50 C51 C55 118.3(17)
C52 C51 C50 119.4(16)
C52 C51 C55 122.2(16)
C51 C52 C53 120.9(17)
C52 C53 C54 117.8(18)
C52 C53 C56 119.4(18)
C54 C53 C56 122.3(18)
C49 C54 C53 123.2(16)
F7 C55 C51 110.9(17)
F8 C55 C51 112.9(19)
F8 C55 F7 105.0(19)
F9 C55 C51 114.4(19)
F9 C55 F7 107(2)
F9 C55 F8 106(2)
F10 C56 C53 116(2)
F10 C56 F11 105(3)
F10 C56 F12 110(3)
F11 C56 C53 110(2)
F11 C56 F12 101(3)
F12 C56 C53 113(2)
F10A C56 C53 117(2)
F10A C56 F11A 102(3)
F11A C56 C53 111(2)
F12A C56 C53 116(2)
F12A C56 F10A 110(3)
F12A C56 F11A 98(3)
C58 C57 B1 124.1(16)
C58 C57 C62 114.6(16)
C62 C57 B1 121.1(15)
C57 C58 C59 122.9(16)
C58 C59 C63 120.8(16)
C60 C59 C58 119.8(16)
C60 C59 C63 119.4(17)
C59 C60 C61 118.5(17)
C60 C61 C64 117.0(16)
C62 C61 C60 119.9(17)
C62 C61 C64 123.1(16)
C61 C62 C57 124.3(17)
F13 C63 C59 113(2)
F13 C63 F14 108(2)
F13 C63 F15 107(2)
F14 C63 C59 110.0(18)
F15 C63 C59 113.9(18)
F15 C63 F14 104(2)
F15A C63 C59 112(2)
F15A C63 F13A 99(3)
F13A C63 C59 114.6(19)
F14A C63 C59 116(2)
F14A C63 F15A 110(3)
F14A C63 F13A 104(3)
F16 C64 C61 113.7(17)
F16 C64 F18 101.9(18)
F17 C64 C61 114.3(17)
F17 C64 F16 112(2)
F17 C64 F18 103.0(17)
F18 C64 C61 110.3(18)
C66 C65 B1 121.9(15)
C66 C65 C70 113.9(15)
C70 C65 B1 122.8(15)
C67 C66 C65 122.9(16)
C66 C67 C68 121.5(16)
C66 C67 C71 120.2(15)
C68 C67 C71 118.2(15)
C69 C68 C67 118.1(15)
C68 C69 C70 120.1(15)
C68 C69 C72 121.2(17)
C70 C69 C72 118.7(17)
C69 C70 C65 123.3(16)
F22 C71 C67 113.8(17)
F22 C71 F23 107.0(17)
F22 C71 F24 107.5(15)
F23 C71 C67 110.1(15)
F24 C71 C67 112.3(15)
F24 C71 F23 105.6(17)
F19 C72 C69 115(2)
F19 C72 F20 102(3)
F19 C72 F21 110(3)
F20 C72 C69 112(2)
F21 C72 C69 113(2)
F21 C72 F20 104(3)
F21A C72 C69 113(2)
F21A C72 F20A 111(3)
F21A C72 F19A 102(3)
F20A C72 C69 116(2)
F20A C72 F19A 103(3)
F19A C72 C69 110(2)
C2 C1 C6 120.4(15)
C2 C1 N1 120.0(14)
C6 C1 N1 119.5(15)
C1 C2 C3 119.7(18)
C4 C3 C2 120(2)
C3 C4 C5 121.0(18)
C4 C5 C6 119.6(19)
C1 C6 C5 119.0(19)
C1 C6 C7 118.9(16)
C5 C6 C7 121.9(18)
C8 C7 C6 107.3(16)
C9 C8 C7 106.9(16)
C10 C9 C8 114.7(14)
C10 C9 N1 107.7(14)
N1 C9 C8 112.5(13)
C11 C10 C9 122.4(15)
N2 C10 C9 117.2(14)
N2 C10 C11 120.1(16)
C12 C11 C10 118.9(17)
C13 C12 C11 120.0(18)
C12 C13 C14 119.8(19)
C13 C14 C15 120.4(17)
N2 C14 C13 121.5(17)
N2 C14 C15 118.1(16)
C14 C15 C16 112.4(16)
C14 C15 C20 112.7(15)
C16 C15 C20 109.4(15)
C17 C16 C15 111.8(16)
C16 C17 C18 113(2)
C17 C18 C19 110.9(17)
C18 C19 C20 112.8(18)
C19 C20 C15 109.2(15)
C22 C21 P2 115.0(12)
C26 C21 C22 118.9(15)
C26 C21 P2 126.0(14)
C23 C22 C21 118.8(17)
C22 C23 C24 121.9(19)
C25 C24 C23 120.1(17)
C24 C25 C26 118.5(18)
C21 C26 C25 121.7(18)
C28 C27 P2 119.4(13)
C32 C27 C28 118.4(16)
C32 C27 P2 121.9(14)
C27 C28 C29 121.3(18)
C30 C29 C28 120(2)
C31 C30 C29 119(2)
C30 C31 C32 122(2)
C27 C32 C31 119.9(18)
C34 C33 C40 112.8(17)
C33 C34 C35 112.1(16)
C34 C35 Ir1 113.1(13)
C36 C35 C34 122.2(16)
C36 C35 Ir1 71.1(10)
C35 C36 C37 129.0(19)
C35 C36 Ir1 71.4(10)
C37 C36 Ir1 109.4(12)
C36 C37 C38 112.1(17)
C39 C38 C37 113.6(15)
C38 C39 Ir1 110.0(12)
C40 C39 C38 125.6(19)
C40 C39 Ir1 68.7(10)
C33 C40 Ir1 108.8(13)
C39 C40 C33 124.8(19)
C39 C40 Ir1 74.8(11)
C35 Ir1 C39 88.8(7)
C35 Ir1 C40 81.5(8)
C35 Ir1 P2 93.4(5)
C36 Ir1 C35 37.5(7)
C36 Ir1 C39 81.1(7)
C36 Ir1 C40 96.6(8)
C36 Ir1 N2 153.5(7)
C36 Ir1 P2 100.4(5)
C39 Ir1 P2 177.7(5)
C40 Ir1 C39 36.5(6)
C40 Ir1 P2 144.6(5)
N2 Ir1 C35 168.9(7)
N2 Ir1 C39 94.1(6)
N2 Ir1 C40 94.5(7)
N2 Ir1 P2 83.8(4)
C1 N1 C9 118.2(13)
C1 N1 P2 122.1(11)
C9 N1 P2 116.1(9)
C10 N2 Ir1 116.6(11)
C14 N2 C10 119.5(14)
C14 N2 Ir1 123.4(12)
C21 P2 C27 105.1(8)
C21 P2 Ir1 122.2(5)
C27 P2 Ir1 112.4(5)
N1 P2 C21 103.8(7)
N1 P2 C27 107.2(7)
N1 P2 Ir1 105.0(5)

loop_
_geom_bond_atom_site_label_1
_geom_bond_atom_site_label_2
_geom_bond_distance
B1 C41 1.65(3)
B1 C49 1.65(2)
B1 C57 1.65(3)
B1 C65 1.65(3)
C41 C42 1.42(2)
C41 C46 1.40(2)
C42 C43 1.38(2)
C43 C44 1.41(2)
C43 C47 1.50(2)
C44 C45 1.36(2)
C45 C46 1.40(2)
C45 C48 1.48(3)
C47 F1 1.33(2)
C47 F2 1.36(2)
C47 F3 1.34(2)
C48 F4 1.28(3)
C48 F5 1.29(3)
C48 F6 1.38(4)
C49 C50 1.41(2)
C49 C54 1.39(2)
C50 C51 1.41(2)
C51 C52 1.39(3)
C51 C55 1.49(3)
C52 C53 1.40(3)
C53 C54 1.40(2)
C53 C56 1.44(3)
C55 F7 1.35(3)
C55 F8 1.34(3)
C55 F9 1.28(2)
C56 F10 1.30(3)
C56 F11 1.33(4)
C56 F12 1.35(3)
C56 F10A 1.33(4)
C56 F11A 1.39(4)
C56 F12A 1.30(4)
C57 C58 1.41(2)
C57 C62 1.41(2)
C58 C59 1.42(2)
C59 C60 1.40(2)
C59 C63 1.47(2)
C60 C61 1.42(2)
C61 C62 1.38(2)
C61 C64 1.52(3)
C63 F13 1.27(3)
C63 F14 1.37(3)
C63 F15 1.36(3)
C63 F15A 1.35(4)
C63 F13A 1.42(4)
C63 F14A 1.24(3)
C64 F16 1.30(2)
C64 F17 1.29(2)
C64 F18 1.35(2)
C65 C66 1.40(2)
C65 C70 1.42(2)
C66 C67 1.38(2)
C67 C68 1.39(2)
C67 C71 1.53(2)
C68 C69 1.38(2)
C69 C70 1.40(2)
C69 C72 1.49(3)
C71 F22 1.31(2)
C71 F23 1.35(2)
C71 F24 1.34(2)
C72 F19 1.28(3)
C72 F20 1.36(4)
C72 F21 1.33(4)
C72 F21A 1.29(3)
C72 F20A 1.33(3)
C72 F19A 1.38(4)
C1 C2 1.39(2)
C1 C6 1.39(2)
C1 N1 1.454(18)
C2 C3 1.39(3)
C3 C4 1.36(3)
C4 C5 1.39(3)
C5 C6 1.40(3)
C6 C7 1.54(3)
C7 C8 1.54(3)
C8 C9 1.53(2)
C9 C10 1.50(2)
C9 N1 1.52(2)
C10 C11 1.41(2)
C10 N2 1.39(2)
C11 C12 1.40(3)
C12 C13 1.38(3)
C13 C14 1.39(2)
C14 C15 1.51(2)
C14 N2 1.35(2)
C15 C16 1.54(2)
C15 C20 1.57(2)
C16 C17 1.51(3)
C17 C18 1.52(3)
C18 C19 1.53(3)
C19 C20 1.55(3)
C21 C22 1.43(2)
C21 C26 1.37(2)
C21 P2 1.808(15)
C22 C23 1.37(3)
C23 C24 1.40(3)
C24 C25 1.38(3)
C25 C26 1.42(3)
C27 C28 1.39(2)
C27 C32 1.39(2)
C27 P2 1.827(18)
C28 C29 1.40(3)
C29 C30 1.38(3)
C30 C31 1.38(3)
C31 C32 1.40(3)
C33 C34 1.51(3)
C33 C40 1.54(3)
C34 C35 1.56(3)
C35 C36 1.38(3)
C35 Ir1 2.145(17)
C36 C37 1.53(2)
C36 Ir1 2.142(15)
C37 C38 1.55(3)
C38 C39 1.51(3)
C39 C40 1.39(2)
C39 Ir1 2.263(16)
C40 Ir1 2.185(19)
Ir1 N2 2.142(13)
Ir1 P2 2.303(4)
N1 P2 1.698(13)

loop_
_geom_torsion_atom_site_label_1
_geom_torsion_atom_site_label_2
_geom_torsion_atom_site_label_3
_geom_torsion_atom_site_label_4
_geom_torsion
B1 C41 C42 C43 -179.2(17)
B1 C41 C46 C45 178.2(17)
B1 C49 C50 C51 172.7(15)
B1 C49 C54 C53 -175.3(16)
B1 C57 C58 C59 -175.4(16)
B1 C57 C62 C61 175.7(17)
B1 C65 C66 C67 -171.9(15)
B1 C65 C70 C69 170.5(16)
C41 B1 C49 C50 29(2)
C41 B1 C49 C54 -160.6(14)
C41 B1 C57 C58 95.5(19)
C41 B1 C57 C62 -78(2)
C41 B1 C65 C66 -45(2)
C41 B1 C65 C70 149.3(16)
C41 C42 C43 C44 1(3)
C41 C42 C43 C47 -177.7(16)
C42 C41 C46 C45 1(3)
C42 C43 C44 C45 1(3)
C42 C43 C47 F1 -38(3)
C42 C43 C47 F2 81(2)
C42 C43 C47 F3 -161.7(17)
C43 C44 C45 C46 -2(3)
C43 C44 C45 C48 176(2)
C44 C43 C47 F1 142.7(18)
C44 C43 C47 F2 -99(2)
C44 C43 C47 F3 19(3)
C44 C45 C46 C41 1(3)
C44 C45 C48 F4 17(4)
C44 C45 C48 F5 147(2)
C44 C45 C48 F6 -100(3)
C46 C41 C42 C43 -2(3)
C46 C45 C48 F4 -164(2)
C46 C45 C48 F5 -34(4)
C46 C45 C48 F6 79(3)
C47 C43 C44 C45 179.9(17)
C48 C45 C46 C41 -177(2)
C49 B1 C41 C42 -138.5(17)
C49 B1 C41 C46 45(2)
C49 B1 C57 C58 -25(2)
C49 B1 C57 C62 161.6(16)
C49 B1 C65 C66 77.4(19)
C49 B1 C65 C70 -88.4(19)
C49 C50 C51 C52 -2(3)
C49 C50 C51 C55 -179.1(16)
C50 C49 C54 C53 -5(2)
C50 C51 C52 C53 5(3)
C50 C51 C55 F7 61(2)
C50 C51 C55 F8 -57(3)
C50 C51 C55 F9 -178(2)
C51 C52 C53 C54 -7(3)
C51 C52 C53 C56 -180(2)
C52 C51 C55 F7 -116(2)
C52 C51 C55 F8 127(2)
C52 C51 C55 F9 6(3)
C52 C53 C54 C49 7(3)
C52 C53 C56 F10 -9(4)
C52 C53 C56 F11 -128(3)
C52 C53 C56 F12 120(3)
C52 C53 C56 F10A 40(4)
C52 C53 C56 F11A -76(3)
C52 C53 C56 F12A 172(3)
C54 C49 C50 C51 2(2)
C54 C53 C56 F10 179(3)
C54 C53 C56 F11 60(3)
C54 C53 C56 F12 -52(3)
C54 C53 C56 F10A -132(3)
C54 C53 C56 F11A 112(3)
C54 C53 C56 F12A 0(4)
C55 C51 C52 C53 -178.3(19)
C56 C53 C54 C49 179.5(19)
C57 B1 C41 C42 101.1(18)
C57 B1 C41 C46 -75.7(19)
C57 B1 C49 C50 145.1(15)
C57 B1 C49 C54 -45(2)
C57 B1 C65 C66 -161.7(15)
C57 B1 C65 C70 33(2)
C57 C58 C59 C60 0(3)
C57 C58 C59 C63 179.7(17)
C58 C57 C62 C61 1(3)
C58 C59 C60 C61 1(3)
C58 C59 C63 F13 -51(3)
C58 C59 C63 F14 71(3)
C58 C59 C63 F15 -173(2)
C58 C59 C63 F15A -108(3)
C58 C59 C63 F13A 4(3)
C58 C59 C63 F14A 125(3)
C59 C60 C61 C62 -1(3)
C59 C60 C61 C64 177.0(17)
C60 C59 C63 F13 129(3)
C60 C59 C63 F14 -109(2)
C60 C59 C63 F15 7(3)
C60 C59 C63 F15A 72(3)
C60 C59 C63 F13A -176(2)
C60 C59 C63 F14A -55(3)
C60 C61 C62 C57 0(3)
C60 C61 C64 F16 -176(2)
C60 C61 C64 F17 54(3)
C60 C61 C64 F18 -62(2)
C62 C57 C58 C59 -1(3)
C62 C61 C64 F16 2(3)
C62 C61 C64 F17 -129(2)
C62 C61 C64 F18 116(2)
C63 C59 C60 C61 -178.5(17)
C64 C61 C62 C57 -178.1(18)
C65 B1 C41 C42 -19(2)
C65 B1 C41 C46 163.7(16)
C65 B1 C49 C50 -94.5(17)
C65 B1 C49 C54 75.6(19)
C65 B1 C57 C58 -142.0(17)
C65 B1 C57 C62 44(2)
C65 C66 C67 C68 5(3)
C65 C66 C67 C71 -178.2(16)
C66 C65 C70 C69 4(2)
C66 C67 C68 C69 -3(3)
C66 C67 C71 F22 -143.1(17)
C66 C67 C71 F23 97(2)
C66 C67 C71 F24 -21(2)
C67 C68 C69 C70 2(3)
C67 C68 C69 C72 -178.9(18)
C68 C67 C71 F22 34(2)
C68 C67 C71 F23 -86(2)
C68 C67 C71 F24 156.6(16)
C68 C69 C70 C65 -2(3)
C68 C69 C72 F19 -134(3)
C68 C69 C72 F20 109(3)
C68 C69 C72 F21 -7(4)
C68 C69 C72 F21A 41(4)
C68 C69 C72 F20A 171(3)
C68 C69 C72 F19A -72(3)
C70 C65 C66 C67 -5(2)
C70 C69 C72 F19 45(4)
C70 C69 C72 F20 -71(3)
C70 C69 C72 F21 173(3)
C70 C69 C72 F21A -140(3)
C70 C69 C72 F20A -10(4)
C70 C69 C72 F19A 107(3)
C71 C67 C68 C69 180.0(16)
C72 C69 C70 C65 178.3(18)
C1 C2 C3 C4 -2(3)
C1 C6 C7 C8 -36(2)
C1 N1 P2 C21 23.4(13)
C1 N1 P2 C27 -87.5(12)
C1 N1 P2 Ir1 152.7(10)
C2 C1 C6 C5 0(3)
C2 C1 C6 C7 174.2(16)
C2 C1 N1 C9 -159.0(14)
C2 C1 N1 P2 42.9(19)
C2 C3 C4 C5 -4(3)
C3 C4 C5 C6 9(3)
C4 C5 C6 C1 -6(3)
C4 C5 C6 C7 180(2)
C5 C6 C7 C8 137.8(19)
C6 C1 C2 C3 4(3)
C6 C1 N1 C9 25(2)
C6 C1 N1 P2 -133.5(15)
C6 C7 C8 C9 65.8(18)
C7 C8 C9 C10 -176.3(15)
C7 C8 C9 N1 -52.8(19)
C8 C9 C10 C11 24(2)
C8 C9 C10 N2 -161.9(15)
C8 C9 N1 C1 8(2)
C8 C9 N1 P2 167.8(12)
C9 C10 C11 C12 173.4(16)
C9 C10 N2 C14 -170.4(15)
C9 C10 N2 Ir1 2.0(18)
C9 N1 P2 C21 -135.1(12)
C9 N1 P2 C27 114.0(11)
C9 N1 P2 Ir1 -5.7(12)
C10 C9 N1 C1 135.8(14)
C10 C9 N1 P2 -64.9(14)
C10 C11 C12 C13 -1(3)
C11 C10 N2 C14 4(2)
C11 C10 N2 Ir1 176.3(13)
C11 C12 C13 C14 0(3)
C12 C13 C14 C15 -175.2(17)
C12 C13 C14 N2 4(3)
C13 C14 C15 C16 65(2)
C13 C14 C15 C20 -59(2)
C13 C14 N2 C10 -5(2)
C13 C14 N2 Ir1 -177.3(13)
C14 C15 C16 C17 176.2(17)
C14 C15 C20 C19 -177.0(16)
C15 C14 N2 C10 173.5(15)
C15 C14 N2 Ir1 2(2)
C15 C16 C17 C18 56(3)
C16 C15 C20 C19 57(2)
C16 C17 C18 C19 -53(3)
C17 C18 C19 C20 53(3)
C18 C19 C20 C15 -56(2)
C20 C15 C16 C17 -58(2)
C21 C22 C23 C24 2(3)
C22 C21 C26 C25 0(3)
C22 C21 P2 C27 171.3(12)
C22 C21 P2 Ir1 -59.1(14)
C22 C21 P2 N1 58.9(13)
C22 C23 C24 C25 -1(3)
C23 C24 C25 C26 0(3)
C24 C25 C26 C21 0(3)
C26 C21 C22 C23 -1(2)
C26 C21 P2 C27 -4.9(18)
C26 C21 P2 Ir1 124.6(15)
C26 C21 P2 N1 -117.4(16)
C27 C28 C29 C30 2(3)
C28 C27 C32 C31 -1(2)
C28 C27 P2 C21 65.4(14)
C28 C27 P2 Ir1 -69.7(14)
C28 C27 P2 N1 175.4(13)
C28 C29 C30 C31 -4(3)
C29 C30 C31 C32 3(3)
C30 C31 C32 C27 0(3)
C32 C27 C28 C29 0(3)
C32 C27 P2 C21 -120.9(14)
C32 C27 P2 Ir1 104.0(13)
C32 C27 P2 N1 -10.9(15)
C33 C34 C35 C36 -96(2)
C33 C34 C35 Ir1 -14(2)
C34 C33 C40 C39 47(2)
C34 C33 C40 Ir1 -37.4(19)
C34 C35 C36 C37 6(3)
C34 C35 C36 Ir1 105.9(17)
C35 C36 C37 C38 40(3)
C36 C37 C38 C39 36(3)
C37 C38 C39 C40 -91(2)
C37 C38 C39 Ir1 -13(2)
C38 C39 C40 C33 -3(3)
C38 C39 C40 Ir1 99.9(18)
C40 C33 C34 C35 34(2)
Ir1 C35 C36 C37 -100.2(18)
Ir1 C36 C37 C38 -41(2)
Ir1 C39 C40 C33 -102.6(19)
N1 C1 C2 C3 -172.4(16)
N1 C1 C6 C5 176.5(16)
N1 C1 C6 C7 -9(2)
N1 C9 C10 C11 -102.1(18)
N1 C9 C10 N2 72.0(17)
N2 C10 C11 C12 -1(3)
N2 C14 C15 C16 -113.7(18)
N2 C14 C15 C20 122.0(17)
P2 C21 C22 C23 -177.4(13)
P2 C21 C26 C25 176.0(14)
P2 C27 C28 C29 174.1(14)
P2 C27 C32 C31 -175.1(13)
